data_7248064
loop_
_publ_author_name
'Lutz, Nicholas'
'Bicknell, Josephine'
'Loya, Jesus Daniel'
'Reinheimer, Eric W.'
'Campillo-Alvarado, Gonzalo'

_publ_section_title
;
 Channel confinement and separation properties in an adaptive
 supramolecular framework using an adamantane tecton
;
_journal_issue 8
_journal_name_full CrystEngComm
_journal_page_first 1067
_journal_page_last 1070
_journal_paper_doi 10.1039/D4CE00037D
_journal_volume 26
_journal_year 2024
_chemical_formula_moiety 'C34 H28 Br4'
_chemical_formula_sum 'C34 H28 Br4'
_chemical_formula_weight 756.20
_space_group_crystal_system triclinic
_space_group_IT_number 2
_space_group_name_Hall '-P 1'
_space_group_name_H-M_alt 'P -1'
_atom_sites_solution_hydrogens geom
_atom_sites_solution_primary dual
_audit_creation_date 2023-09-18
_audit_creation_method
;
Olex2 1.5-ac5-024
(compiled 2022.04.12 svn.rca3783a0 for Rigaku Oxford Diffraction, GUI svn.r6498)
;
_audit_update_record
;
2024-01-15 deposited with the CCDC.	2024-01-30 downloaded from the CCDC.
;
_cell_angle_alpha 67.615(5)
_cell_angle_beta 80.075(5)
_cell_angle_gamma 74.356(5)
_cell_formula_units_Z 4
_cell_length_a 10.8095(7)
_cell_length_b 15.4233(9)
_cell_length_c 19.8301(10)
_cell_measurement_reflns_used 10103
_cell_measurement_temperature 100.00(10)
_cell_measurement_theta_max 24.8690
_cell_measurement_theta_min 1.9620
_cell_volume 2934.6(3)
_computing_cell_refinement 'CrysAlisPro 1.171.43.81a (Rigaku OD, 2023)'
_computing_data_collection 'CrysAlisPro system (CCD 42.84a 64-bit (release 16-02-2023))'
_computing_data_reduction 'CrysAlisPro 1.171.43.81a (Rigaku OD, 2023)'
_computing_molecular_graphics 'Olex2 1.5-ac5-024 (Dolomanov et al., 2009)'
_computing_publication_material 'Olex2 1.5-ac5-024 (Dolomanov et al., 2009)'
_computing_structure_refinement 'SHELXL 2014/7 (Sheldrick, 2015)'
_computing_structure_solution 'SHELXT  (Sheldrick, 2015)'
_diffrn_ambient_environment N~2~
_diffrn_ambient_temperature 100.00(10)
_diffrn_detector 'Hybrid Pixel Array Detector'
_diffrn_detector_area_resol_mean 10.0000
_diffrn_measured_fraction_theta_full 0.995
_diffrn_measured_fraction_theta_max 0.995
_diffrn_measurement_details
;
List of Runs (angles in degrees, time in seconds):

  # Type    Start    End  Width  t~exp~   \w     \q     \k     \f   Frames
#--------------------------------------------------------------------------
  1  \w    -66.00 -34.00   0.50   25.00    --   20.00  54.00-150.00   64
  2  \w     -1.00  49.00   0.50   25.00    --   20.00  54.00-150.00  100
  3  \w     71.00 108.00   0.50   25.00    --   20.00  54.00-150.00   74
  4  \w    -73.00   3.00   0.50   25.00    --   20.00  54.00  60.00  152
  5  \w     21.00  48.00   0.50   25.00    --   20.00  54.00  60.00   54
  6  \w     71.00 105.00   0.50   25.00    --   20.00  54.00  60.00   68
  7  \w    -73.00  -9.00   0.50   25.00    --   20.00  54.00 -60.00  128
  8  \w    -70.00  88.00   0.50   25.00    --   20.00  54.00  90.00  316
  9  \w    -66.00 -13.00   0.50   25.00    --   20.00  54.00 -30.00  106
 10  \w      3.00 107.00   0.50   25.00    --   20.00  54.00 -30.00  208
 11  \w    -65.00 -38.00   0.50   25.00    --   20.00  54.00-180.00   54
 12  \w     34.00  60.00   0.50   25.00    --   20.00  54.00-180.00   52
 13  \w      3.00  28.00   0.50   25.00    --   20.00  54.00 -90.00   50
 14  \w    -64.00  28.00   0.50   25.00    --   20.00  54.00   0.00  184
 15  \w    -71.00 -43.00   0.50   25.00    --   20.00  54.00-120.00   56
 16  \w    -29.00   0.00   0.50   25.00    --   20.00  54.00 150.00   58
 17  \w     13.00  38.00   0.50   25.00    --   20.00  54.00 150.00   50
 18  \w    -69.00  29.00   0.50   25.00    --   20.00  54.00 120.00  196
 19  \w    -65.00   7.00   0.50   25.00    --   20.00  54.00 143.38  144
;
_diffrn_measurement_device 'two-circle diffractometer'
_diffrn_measurement_device_type 'XtaLAB Mini II'
_diffrn_measurement_method '\w scans'
_diffrn_orient_matrix_type 'CrysAlisPro convention (1999,Acta A55,543-557)'
_diffrn_orient_matrix_UB_11 -0.0071932000
_diffrn_orient_matrix_UB_12 0.0441988000
_diffrn_orient_matrix_UB_13 -0.0299976000
_diffrn_orient_matrix_UB_21 -0.0091954000
_diffrn_orient_matrix_UB_22 0.0252807000
_diffrn_orient_matrix_UB_23 0.0244355000
_diffrn_orient_matrix_UB_31 0.0673477000
_diffrn_orient_matrix_UB_32 -0.0034293000
_diffrn_orient_matrix_UB_33 -0.0029487000
_diffrn_radiation_monochromator graphite
_diffrn_radiation_probe x-ray
_diffrn_radiation_type 'Mo K\a'
_diffrn_radiation_wavelength 0.71073
_diffrn_reflns_av_R_equivalents 0.0676
_diffrn_reflns_av_unetI/netI 0.0914
_diffrn_reflns_Laue_measured_fraction_full 0.995
_diffrn_reflns_Laue_measured_fraction_max 0.995
_diffrn_reflns_limit_h_max 12
_diffrn_reflns_limit_h_min -12
_diffrn_reflns_limit_k_max 18
_diffrn_reflns_limit_k_min -18
_diffrn_reflns_limit_l_max 23
_diffrn_reflns_limit_l_min -23
_diffrn_reflns_number 39921
_diffrn_reflns_point_group_measured_fraction_full 0.995
_diffrn_reflns_point_group_measured_fraction_max 0.995
_diffrn_reflns_theta_full 25.123
_diffrn_reflns_theta_max 25.123
_diffrn_reflns_theta_min 1.962
_diffrn_source 'fine-focus sealed X-ray tube'
_diffrn_source_type 'Rigaku (Mo) X-ray Source'
_exptl_absorpt_coefficient_mu 5.508
_exptl_absorpt_correction_T_max 0.893
_exptl_absorpt_correction_T_min 0.422
_exptl_absorpt_correction_type analytical
_exptl_absorpt_process_details
;
CrysAlisPro 1.171.43.81a (Rigaku Oxford Diffraction, 2023)
Analytical numeric absorption correction using a multifaceted crystal
model based on expressions derived by R.C. Clark & J.S. Reid.
(Clark, R. C. & Reid, J. S. (1995). Acta Cryst. A51, 887-897)
Empirical absorption correction using spherical harmonics,
implemented in SCALE3 ABSPACK scaling algorithm.
;
_exptl_crystal_colour colourless
_exptl_crystal_colour_primary colourless
_exptl_crystal_density_diffrn 1.712
_exptl_crystal_description plate
_exptl_crystal_F_000 1488
_exptl_crystal_size_max 0.374
_exptl_crystal_size_mid 0.174
_exptl_crystal_size_min 0.044
_refine_diff_density_max 1.272
_refine_diff_density_min -1.038
_refine_diff_density_rms 0.126
_refine_ls_extinction_method none
_refine_ls_goodness_of_fit_ref 1.032
_refine_ls_hydrogen_treatment constr
_refine_ls_matrix_type full
_refine_ls_number_parameters 685
_refine_ls_number_reflns 10436
_refine_ls_number_restraints 0
_refine_ls_restrained_S_all 1.032
_refine_ls_R_factor_all 0.1042
_refine_ls_R_factor_gt 0.0524
_refine_ls_shift/su_max 0.001
_refine_ls_shift/su_mean 0.000
_refine_ls_structure_factor_coef Fsqd
_refine_ls_weighting_details 'w=1/[\s^2^(Fo^2^)+(0.0584P)^2^] where P=(Fo^2^+2Fc^2^)/3'
_refine_ls_weighting_scheme calc
_refine_ls_wR_factor_gt 0.1061
_refine_ls_wR_factor_ref 0.1219
_reflns_Friedel_coverage 0.000
_reflns_number_gt 6694
_reflns_number_total 10436
_reflns_threshold_expression 'I > 2\s(I)'
_cod_data_source_file d4ce00037d2.cif
_cod_data_source_block nl-19cryo8
_cod_depositor_comments 'Adding full bibliography for 7248060--7248064.cif.'
_cod_original_cell_volume 2934.7(3)
_cod_database_code 7248064
_shelx_shelxl_version_number 2014/7
_chemical_oxdiff_formula 'C34 H28 Br4'
_shelx_space_group_comment
;
The symmetry employed for this shelxl refinement is uniquely defined
by the following loop, which should always be used as a source of
symmetry information in preference to the above space-group names.
They are only intended as comments.
;
_olex2_refinement_description
;
1. Fixed Uiso
 At 1.2 times of:
  All C(H) groups, All C(H,H) groups
2.a Secondary CH2 refined with riding coordinates:
 C29(H29A,H29B), C30(H30A,H30B), C31(H31A,H31B), C32(H32A,H32B), C33(H33A,
 H33B), C34(H34A,H34B), C63(H63A,H63B), C64(H64A,H64B), C65(H65A,H65B),
 C66(H66A,H66B), C67(H67A,H67B), C68(H68A,H68B)
2.b Aromatic/amide H refined with riding coordinates:
 C2(H2), C3(H3), C5(H5), C6(H6), C8(H8), C9(H9), C11(H11), C12(H12), C14(H14),
 C15(H15), C17(H17), C18(H18), C20(H20), C21(H21), C23(H23), C24(H24), C36(H36),
  C37(H37), C39(H39), C40(H40), C42(H42), C43(H43), C45(H45), C46(H46),
 C48(H48), C49(H49), C51(H51), C52(H52), C54(H54), C55(H55), C57(H57), C58(H58)
;
_olex2_submission_special_instructions 'No special instructions were received'
_oxdiff_exptl_absorpt_empirical_details
;
Empirical correction (ABSPACK) includes:
- Absorption correction using spherical harmonics
- Frame scaling
;
_oxdiff_exptl_absorpt_empirical_full_max 1.881
_oxdiff_exptl_absorpt_empirical_full_min 0.574

loop_
_space_group_symop_operation_xyz
'x, y, z'
'-x, -y, -z'

loop_
_atom_site_label
_atom_site_type_symbol
_atom_site_fract_x
_atom_site_fract_y
_atom_site_fract_z
_atom_site_U_iso_or_equiv
_atom_site_adp_type
_atom_site_occupancy
_atom_site_site_symmetry_order
_atom_site_calc_flag
_atom_site_refinement_flags_posn
_atom_site_refinement_flags_adp
_atom_site_refinement_flags_occupancy
_atom_site_disorder_assembly
_atom_site_disorder_group
Br1 Br 0.14350(7) 0.28014(5) -0.13161(4) 0.0437(2) Uani 1 1 d . . . . .
C1 C 0.1724(6) 0.3334(5) -0.0649(3) 0.0301(16) Uani 1 1 d . . . . .
Br2 Br 0.32131(9) 1.02856(5) -0.05317(4) 0.0627(3) Uani 1 1 d . . . . .
C2 C 0.1770(6) 0.4299(5) -0.0911(3) 0.0305(16) Uani 1 1 d . . . . .
H2 H 0.1627 0.4686 -0.1406 0.037 Uiso 1 1 calc R U . . .
C3 C 0.2026(5) 0.4687(4) -0.0445(3) 0.0253(15) Uani 1 1 d . . . . .
H3 H 0.2041 0.5350 -0.0620 0.030 Uiso 1 1 calc R U . . .
Br3 Br 1.01204(7) 0.20086(5) 0.24224(4) 0.0503(2) Uani 1 1 d . . . . .
C4 C 0.2267(6) 0.4118(4) 0.0293(3) 0.0251(15) Uani 1 1 d . . . . .
Br4 Br -0.12687(6) 0.41124(5) 0.49406(3) 0.03080(18) Uani 1 1 d . . . . .
C5 C 0.2174(6) 0.3158(4) 0.0538(3) 0.0277(15) Uani 1 1 d . . . . .
H5 H 0.2306 0.2766 0.1034 0.033 Uiso 1 1 calc R U . . .
C6 C 0.1893(6) 0.2768(5) 0.0077(3) 0.0325(16) Uani 1 1 d . . . . .
H6 H 0.1817 0.2118 0.0256 0.039 Uiso 1 1 calc R U . . .
C7 C 0.3252(8) 0.8933(5) -0.0107(3) 0.0386(18) Uani 1 1 d . . . . .
C8 C 0.4390(7) 0.8294(5) 0.0079(3) 0.0390(18) Uani 1 1 d . . . . .
H8 H 0.5167 0.8512 -0.0020 0.047 Uiso 1 1 calc R U . . .
C9 C 0.4407(6) 0.7327(5) 0.0411(3) 0.0328(16) Uani 1 1 d . . . . .
H9 H 0.5200 0.6881 0.0551 0.039 Uiso 1 1 calc R U . . .
C10 C 0.3284(6) 0.6992(4) 0.0546(3) 0.0241(15) Uani 1 1 d . . . . .
C11 C 0.2131(7) 0.7672(5) 0.0328(3) 0.0349(17) Uani 1 1 d . . . . .
H11 H 0.1354 0.7461 0.0401 0.042 Uiso 1 1 calc R U . . .
C12 C 0.2110(7) 0.8661(5) 0.0004(3) 0.0382(18) Uani 1 1 d . . . . .
H12 H 0.1328 0.9123 -0.0133 0.046 Uiso 1 1 calc R U . . .
C13 C 0.8429(6) 0.2673(5) 0.2154(4) 0.0353(17) Uani 1 1 d . . . . .
C14 C 0.7872(6) 0.2438(5) 0.1689(3) 0.0333(17) Uani 1 1 d . . . . .
H14 H 0.8325 0.1941 0.1507 0.040 Uiso 1 1 calc R U . . .
C15 C 0.6628(6) 0.2946(4) 0.1491(3) 0.0279(15) Uani 1 1 d . . . . .
H15 H 0.6250 0.2792 0.1164 0.033 Uiso 1 1 calc R U . . .
C16 C 0.5925(6) 0.3665(4) 0.1752(3) 0.0220(14) Uani 1 1 d . . . . .
C17 C 0.6529(6) 0.3880(5) 0.2225(3) 0.0288(16) Uani 1 1 d . . . . .
H17 H 0.6078 0.4374 0.2410 0.035 Uiso 1 1 calc R U . . .
C18 C 0.7761(6) 0.3391(5) 0.2429(3) 0.0312(16) Uani 1 1 d . . . . .
H18 H 0.8146 0.3544 0.2753 0.037 Uiso 1 1 calc R U . . .
C19 C -0.0245(6) 0.4297(5) 0.4032(3) 0.0251(15) Uani 1 1 d . . . . .
C20 C -0.0203(6) 0.5221(5) 0.3576(3) 0.0298(16) Uani 1 1 d . . . . .
H20 H -0.0700 0.5753 0.3705 0.036 Uiso 1 1 calc R U . . .
C21 C 0.0582(6) 0.5371(5) 0.2919(3) 0.0297(16) Uani 1 1 d . . . . .
H21 H 0.0602 0.6009 0.2600 0.036 Uiso 1 1 calc R U . . .
C22 C 0.1329(5) 0.4602(4) 0.2727(3) 0.0211(14) Uani 1 1 d . . . . .
C23 C 0.1220(6) 0.3676(4) 0.3199(3) 0.0263(15) Uani 1 1 d . . . . .
H23 H 0.1694 0.3139 0.3071 0.032 Uiso 1 1 calc R U . . .
C24 C 0.0450(6) 0.3521(5) 0.3843(3) 0.0274(15) Uani 1 1 d . . . . .
H24 H 0.0398 0.2886 0.4155 0.033 Uiso 1 1 calc R U . . .
C25 C 0.2713(6) 0.4490(4) 0.0800(3) 0.0226(14) Uani 1 1 d . . . . .
C26 C 0.3240(6) 0.5919(4) 0.0935(3) 0.0218(14) Uani 1 1 d . . . . .
C27 C 0.4566(6) 0.4237(4) 0.1533(3) 0.0231(14) Uani 1 1 d . . . . .
C28 C 0.2244(6) 0.4734(4) 0.2026(3) 0.0229(14) Uani 1 1 d . . . . .
C29 C 0.2757(6) 0.5553(4) 0.0429(3) 0.0245(15) Uani 1 1 d . . . . .
H29A H 0.1884 0.5939 0.0294 0.029 Uiso 1 1 calc R U . . .
H29B H 0.3335 0.5639 -0.0025 0.029 Uiso 1 1 calc R U . . .
C30 C 0.4056(5) 0.3907(4) 0.1025(3) 0.0249(15) Uani 1 1 d . . . . .
H30A H 0.4029 0.3220 0.1273 0.030 Uiso 1 1 calc R U . . .
H30B H 0.4657 0.3964 0.0581 0.030 Uiso 1 1 calc R U . . .
C31 C 0.1766(5) 0.4407(4) 0.1498(3) 0.0218(14) Uani 1 1 d . . . . .
H31A H 0.0904 0.4810 0.1355 0.026 Uiso 1 1 calc R U . . .
H31B H 0.1685 0.3732 0.1746 0.026 Uiso 1 1 calc R U . . .
C32 C 0.4580(6) 0.5311(4) 0.1154(3) 0.0236(15) Uani 1 1 d . . . . .
H32A H 0.4883 0.5535 0.1489 0.028 Uiso 1 1 calc R U . . .
H32B H 0.5191 0.5397 0.0712 0.028 Uiso 1 1 calc R U . . .
C33 C 0.3606(5) 0.4141(4) 0.2227(3) 0.0241(15) Uani 1 1 d . . . . .
H33A H 0.3578 0.3456 0.2488 0.029 Uiso 1 1 calc R U . . .
H33B H 0.3912 0.4365 0.2562 0.029 Uiso 1 1 calc R U . . .
C34 C 0.2320(6) 0.5794(4) 0.1631(3) 0.0259(15) Uani 1 1 d . . . . .
H34A H 0.1449 0.6191 0.1499 0.031 Uiso 1 1 calc R U . . .
H34B H 0.2624 0.6021 0.1963 0.031 Uiso 1 1 calc R U . . .
Br5 Br 0.37306(7) 0.04953(5) 0.20656(3) 0.0400(2) Uani 1 1 d . . . . .
Br6 Br 0.44577(7) 0.77042(5) 0.22353(3) 0.03569(19) Uani 1 1 d . . . . .
Br7 Br 1.16776(6) -0.00098(5) 0.63540(3) 0.03167(18) Uani 1 1 d . . . . .
Br8 Br -0.06347(6) 0.16595(5) 0.80519(3) 0.03677(19) Uani 1 1 d . . . . .
C35 C 0.4027(6) 0.0894(4) 0.2812(3) 0.0288(16) Uani 1 1 d . . . . .
C36 C 0.5150(6) 0.1187(4) 0.2758(3) 0.0291(16) Uani 1 1 d . . . . .
H36 H 0.5783 0.1165 0.2364 0.035 Uiso 1 1 calc R U . . .
C37 C 0.5344(6) 0.1514(4) 0.3282(3) 0.0257(15) Uani 1 1 d . . . . .
H37 H 0.6106 0.1733 0.3235 0.031 Uiso 1 1 calc R U . . .
C38 C 0.4445(5) 0.1531(4) 0.3883(3) 0.0199(14) Uani 1 1 d . . . . .
C39 C 0.3347(6) 0.1197(4) 0.3925(3) 0.0264(15) Uani 1 1 d . . . . .
H39 H 0.2736 0.1175 0.4334 0.032 Uiso 1 1 calc R U . . .
C40 C 0.3111(6) 0.0895(4) 0.3395(3) 0.0282(15) Uani 1 1 d . . . . .
H40 H 0.2339 0.0693 0.3430 0.034 Uiso 1 1 calc R U . . .
C41 C 0.4539(6) 0.6471(4) 0.2976(3) 0.0253(15) Uani 1 1 d . . . . .
C42 C 0.5711(6) 0.5936(4) 0.3221(3) 0.0297(16) Uani 1 1 d . . . . .
H42 H 0.6464 0.6186 0.3038 0.036 Uiso 1 1 calc R U . . .
C43 C 0.5783(6) 0.4990(4) 0.3758(3) 0.0253(15) Uani 1 1 d . . . . .
H43 H 0.6588 0.4621 0.3945 0.030 Uiso 1 1 calc R U . . .
C44 C 0.4693(6) 0.4601(4) 0.4011(3) 0.0193(14) Uani 1 1 d . . . . .
C45 C 0.3530(6) 0.5197(4) 0.3748(3) 0.0262(15) Uani 1 1 d . . . . .
H45 H 0.2765 0.4962 0.3925 0.031 Uiso 1 1 calc R U . . .
C46 C 0.3443(6) 0.6116(4) 0.3240(3) 0.0251(15) Uani 1 1 d . . . . .
H46 H 0.2631 0.6502 0.3073 0.030 Uiso 1 1 calc R U . . .
C47 C 1.0012(5) 0.0631(4) 0.6013(3) 0.0246(15) Uani 1 1 d . . . . .
C48 C 0.8993(6) 0.0781(4) 0.6504(3) 0.0268(15) Uani 1 1 d . . . . .
H48 H 0.9115 0.0583 0.7008 0.032 Uiso 1 1 calc R U . . .
C49 C 0.7777(6) 0.1228(4) 0.6249(3) 0.0249(15) Uani 1 1 d . . . . .
H49 H 0.7070 0.1337 0.6588 0.030 Uiso 1 1 calc R U . . .
C50 C 0.7559(6) 0.1524(4) 0.5513(3) 0.0233(14) Uani 1 1 d . . . . .
C51 C 0.8635(6) 0.1382(4) 0.5029(3) 0.0310(16) Uani 1 1 d . . . . .
H51 H 0.8526 0.1593 0.4522 0.037 Uiso 1 1 calc R U . . .
C52 C 0.9861(6) 0.0941(4) 0.5272(3) 0.0266(15) Uani 1 1 d . . . . .
H52 H 1.0582 0.0854 0.4936 0.032 Uiso 1 1 calc R U . . .
C53 C 0.0747(6) 0.1879(4) 0.7311(3) 0.0256(15) Uani 1 1 d . . . . .
C54 C 0.0450(6) 0.2393(4) 0.6590(3) 0.0262(15) Uani 1 1 d . . . . .
H54 H -0.0420 0.2634 0.6468 0.031 Uiso 1 1 calc R U . . .
C55 C 0.1475(6) 0.2544(4) 0.6048(3) 0.0266(15) Uani 1 1 d . . . . .
H55 H 0.1282 0.2894 0.5554 0.032 Uiso 1 1 calc R U . . .
C56 C 0.2749(5) 0.2205(4) 0.6204(3) 0.0200(14) Uani 1 1 d . . . . .
C57 C 0.3001(6) 0.1689(4) 0.6936(3) 0.0276(15) Uani 1 1 d . . . . .
H57 H 0.3868 0.1444 0.7064 0.033 Uiso 1 1 calc R U . . .
C58 C 0.1993(6) 0.1530(5) 0.7484(3) 0.0289(16) Uani 1 1 d . . . . .
H58 H 0.2181 0.1176 0.7979 0.035 Uiso 1 1 calc R U . . .
C59 C 0.4656(5) 0.1956(4) 0.4421(3) 0.0224(14) Uani 1 1 d . . . . .
C60 C 0.4791(5) 0.3557(4) 0.4492(3) 0.0212(14) Uani 1 1 d . . . . .
C61 C 0.6210(5) 0.1978(4) 0.5231(3) 0.0198(14) Uani 1 1 d . . . . .
C62 C 0.3806(5) 0.2330(4) 0.5591(3) 0.0213(14) Uani 1 1 d . . . . .
C63 C 0.4569(6) 0.3037(4) 0.4005(3) 0.0230(14) Uani 1 1 d . . . . .
H63A H 0.3708 0.3338 0.3814 0.028 Uiso 1 1 calc R U . . .
H63B H 0.5221 0.3122 0.3582 0.028 Uiso 1 1 calc R U . . .
C64 C 0.5975(5) 0.1497(4) 0.4733(3) 0.0233(14) Uani 1 1 d . . . . .
H64A H 0.6027 0.0804 0.5014 0.028 Uiso 1 1 calc R U . . .
H64B H 0.6657 0.1552 0.4325 0.028 Uiso 1 1 calc R U . . .
C65 C 0.3617(5) 0.1840(4) 0.5071(3) 0.0226(14) Uani 1 1 d . . . . .
H65A H 0.3664 0.1147 0.5349 0.027 Uiso 1 1 calc R U . . .
H65B H 0.2753 0.2131 0.4883 0.027 Uiso 1 1 calc R U . . .
C66 C 0.6122(5) 0.3051(4) 0.4792(3) 0.0217(14) Uani 1 1 d . . . . .
H66A H 0.6794 0.3123 0.4379 0.026 Uiso 1 1 calc R U . . .
H66B H 0.6289 0.3364 0.5109 0.026 Uiso 1 1 calc R U . . .
C67 C 0.5162(5) 0.1875(4) 0.5864(3) 0.0230(14) Uani 1 1 d . . . . .
H67A H 0.5304 0.2189 0.6187 0.028 Uiso 1 1 calc R U . . .
H67B H 0.5223 0.1184 0.6156 0.028 Uiso 1 1 calc R U . . .
C68 C 0.3750(5) 0.3416(4) 0.5144(3) 0.0229(14) Uani 1 1 d . . . . .
H68A H 0.2887 0.3728 0.4957 0.027 Uiso 1 1 calc R U . . .
H68B H 0.3879 0.3732 0.5469 0.027 Uiso 1 1 calc R U . . .

loop_
_atom_site_aniso_label
_atom_site_aniso_U_11
_atom_site_aniso_U_22
_atom_site_aniso_U_33
_atom_site_aniso_U_23
_atom_site_aniso_U_13
_atom_site_aniso_U_12
Br1 0.0534(5) 0.0381(5) 0.0462(4) -0.0195(4) -0.0203(4) -0.0038(4)
C1 0.027(4) 0.031(4) 0.037(4) -0.016(3) -0.007(3) -0.006(3)
Br2 0.1047(8) 0.0226(5) 0.0570(5) 0.0026(4) -0.0318(5) -0.0166(5)
C2 0.022(4) 0.039(5) 0.028(4) -0.010(3) -0.005(3) -0.004(3)
C3 0.026(4) 0.020(4) 0.025(3) -0.002(3) -0.007(3) -0.002(3)
Br3 0.0261(4) 0.0369(5) 0.0691(5) 0.0038(4) -0.0110(4) -0.0055(4)
C4 0.021(4) 0.025(4) 0.026(3) -0.007(3) -0.001(3) -0.001(3)
Br4 0.0246(4) 0.0404(4) 0.0229(3) -0.0079(3) 0.0030(3) -0.0080(3)
C5 0.032(4) 0.023(4) 0.025(4) -0.006(3) -0.003(3) -0.003(3)
C6 0.035(4) 0.024(4) 0.035(4) -0.005(3) -0.005(3) -0.008(3)
C7 0.063(6) 0.013(4) 0.036(4) -0.005(3) -0.009(4) -0.005(4)
C8 0.049(5) 0.024(4) 0.035(4) -0.001(3) -0.008(3) -0.006(4)
C9 0.038(4) 0.025(4) 0.031(4) -0.004(3) -0.008(3) -0.005(4)
C10 0.033(4) 0.014(4) 0.018(3) -0.002(3) -0.002(3) 0.002(3)
C11 0.045(5) 0.026(4) 0.033(4) -0.009(3) 0.006(3) -0.014(4)
C12 0.044(5) 0.023(4) 0.037(4) -0.005(3) -0.007(3) 0.004(4)
C13 0.022(4) 0.029(4) 0.039(4) 0.005(3) 0.004(3) -0.010(3)
C14 0.024(4) 0.029(4) 0.037(4) -0.005(3) 0.005(3) -0.005(3)
C15 0.031(4) 0.023(4) 0.025(3) -0.004(3) 0.005(3) -0.010(3)
C16 0.024(4) 0.020(4) 0.016(3) 0.003(3) 0.000(3) -0.009(3)
C17 0.028(4) 0.027(4) 0.026(4) -0.003(3) 0.002(3) -0.010(3)
C18 0.030(4) 0.032(4) 0.024(4) 0.003(3) -0.005(3) -0.012(4)
C19 0.021(4) 0.037(4) 0.020(3) -0.011(3) 0.005(3) -0.013(3)
C20 0.037(4) 0.029(4) 0.026(4) -0.013(3) 0.008(3) -0.013(4)
C21 0.029(4) 0.026(4) 0.029(4) -0.003(3) -0.001(3) -0.008(3)
C22 0.019(3) 0.024(4) 0.018(3) -0.007(3) 0.002(3) -0.004(3)
C23 0.024(4) 0.021(4) 0.029(4) -0.006(3) -0.003(3) 0.000(3)
C24 0.032(4) 0.023(4) 0.024(3) -0.005(3) 0.001(3) -0.007(3)
C25 0.024(4) 0.017(4) 0.022(3) -0.003(3) 0.001(3) -0.003(3)
C26 0.024(4) 0.014(3) 0.019(3) -0.002(3) 0.001(3) 0.002(3)
C27 0.031(4) 0.019(4) 0.014(3) -0.001(3) -0.004(3) -0.002(3)
C28 0.025(4) 0.017(4) 0.021(3) -0.004(3) 0.003(3) -0.003(3)
C29 0.024(4) 0.024(4) 0.017(3) 0.003(3) -0.004(3) -0.005(3)
C30 0.032(4) 0.021(4) 0.018(3) -0.004(3) 0.004(3) -0.007(3)
C31 0.024(4) 0.012(3) 0.020(3) 0.001(3) -0.005(3) 0.003(3)
C32 0.033(4) 0.019(4) 0.015(3) -0.004(3) 0.002(3) -0.006(3)
C33 0.029(4) 0.021(4) 0.020(3) -0.006(3) 0.001(3) -0.007(3)
C34 0.029(4) 0.017(4) 0.021(3) 0.000(3) -0.004(3) 0.004(3)
Br5 0.0562(5) 0.0385(5) 0.0314(4) -0.0145(3) -0.0060(3) -0.0155(4)
Br6 0.0451(5) 0.0239(4) 0.0307(4) 0.0011(3) -0.0061(3) -0.0097(4)
Br7 0.0221(4) 0.0269(4) 0.0419(4) -0.0077(3) -0.0070(3) -0.0028(3)
Br8 0.0326(4) 0.0483(5) 0.0293(4) -0.0139(3) 0.0097(3) -0.0162(4)
C35 0.044(4) 0.020(4) 0.026(4) -0.008(3) -0.011(3) -0.008(3)
C36 0.035(4) 0.026(4) 0.021(3) -0.005(3) -0.001(3) -0.005(3)
C37 0.024(4) 0.025(4) 0.024(4) -0.002(3) -0.004(3) -0.005(3)
C38 0.022(4) 0.010(3) 0.024(3) -0.002(3) -0.010(3) 0.002(3)
C39 0.022(4) 0.021(4) 0.029(4) -0.006(3) 0.000(3) 0.001(3)
C40 0.037(4) 0.020(4) 0.029(4) -0.009(3) -0.002(3) -0.009(3)
C41 0.031(4) 0.018(4) 0.024(3) -0.009(3) -0.002(3) 0.000(3)
C42 0.037(4) 0.025(4) 0.028(4) -0.004(3) -0.003(3) -0.016(4)
C43 0.023(4) 0.022(4) 0.028(3) -0.005(3) -0.008(3) -0.002(3)
C44 0.027(4) 0.016(4) 0.014(3) -0.002(3) -0.006(3) -0.005(3)
C45 0.033(4) 0.023(4) 0.023(3) -0.007(3) 0.002(3) -0.011(3)
C46 0.027(4) 0.019(4) 0.027(3) -0.008(3) -0.001(3) -0.001(3)
C47 0.017(3) 0.019(4) 0.039(4) -0.007(3) -0.008(3) -0.006(3)
C48 0.028(4) 0.027(4) 0.023(3) -0.004(3) -0.005(3) -0.007(3)
C49 0.023(4) 0.022(4) 0.027(4) -0.006(3) 0.003(3) -0.008(3)
C50 0.030(4) 0.015(4) 0.022(3) -0.003(3) -0.001(3) -0.007(3)
C51 0.027(4) 0.028(4) 0.032(4) -0.004(3) -0.001(3) -0.005(3)
C52 0.023(4) 0.023(4) 0.031(4) -0.009(3) 0.002(3) -0.002(3)
C53 0.022(4) 0.030(4) 0.029(4) -0.017(3) 0.008(3) -0.009(3)
C54 0.027(4) 0.024(4) 0.024(4) -0.006(3) 0.002(3) -0.006(3)
C55 0.032(4) 0.034(4) 0.014(3) -0.007(3) 0.000(3) -0.009(3)
C56 0.022(4) 0.021(4) 0.017(3) -0.006(3) 0.000(3) -0.008(3)
C57 0.024(4) 0.027(4) 0.034(4) -0.014(3) 0.001(3) -0.006(3)
C58 0.034(4) 0.040(4) 0.014(3) -0.008(3) 0.002(3) -0.015(4)
C59 0.019(3) 0.018(4) 0.022(3) 0.001(3) -0.002(3) -0.003(3)
C60 0.016(3) 0.019(4) 0.026(3) -0.008(3) -0.006(3) 0.003(3)
C61 0.019(3) 0.020(4) 0.018(3) -0.005(3) 0.000(3) -0.003(3)
C62 0.016(3) 0.023(4) 0.023(3) -0.007(3) -0.003(3) -0.004(3)
C63 0.022(4) 0.017(4) 0.022(3) 0.001(3) -0.002(3) -0.004(3)
C64 0.020(3) 0.020(4) 0.024(3) -0.005(3) 0.001(3) 0.000(3)
C65 0.019(3) 0.021(4) 0.025(3) -0.006(3) -0.001(3) -0.003(3)
C66 0.026(4) 0.014(3) 0.021(3) -0.006(3) 0.001(3) 0.000(3)
C67 0.024(4) 0.022(4) 0.020(3) -0.004(3) 0.000(3) -0.007(3)
C68 0.025(4) 0.025(4) 0.020(3) -0.007(3) -0.002(3) -0.009(3)

loop_
_atom_type_symbol
_atom_type_description
_atom_type_scat_dispersion_real
_atom_type_scat_dispersion_imag
_atom_type_scat_source
C C 0.0033 0.0016 'International Tables Vol C Tables 4.2.6.8 and 6.1.1.4'
H H 0.0000 0.0000 'International Tables Vol C Tables 4.2.6.8 and 6.1.1.4'
Br Br -0.2901 2.4595 'International Tables Vol C Tables 4.2.6.8 and 6.1.1.4'

loop_
_exptl_crystal_face_index_h
_exptl_crystal_face_index_k
_exptl_crystal_face_index_l
_exptl_crystal_face_perp_dist
0 0 1 0.1120
0 0 -1 0.0342
0 -1 1 0.0853
0 1 -1 0.0109
1 0 0 0.0502
2 2 1 0.0431
-1 0 0 0.5994
0 -1 0 0.0420
0 1 0 0.0015

loop_
_geom_angle_atom_site_label_1
_geom_angle_atom_site_label_2
_geom_angle_atom_site_label_3
_geom_angle
_geom_angle_site_symmetry_1
_geom_angle_site_symmetry_3
_geom_angle_publ_flag
C2 C1 Br1 118.4(5) . . ?
C6 C1 Br1 120.5(5) . . ?
C6 C1 C2 121.1(6) . . ?
C1 C2 H2 120.4 . . ?
C3 C2 C1 119.2(6) . . ?
C3 C2 H2 120.4 . . ?
C2 C3 H3 119.4 . . ?
C2 C3 C4 121.2(6) . . ?
C4 C3 H3 119.4 . . ?
C3 C4 C25 122.7(5) . . ?
C5 C4 C3 117.6(5) . . ?
C5 C4 C25 119.6(5) . . ?
C4 C5 H5 119.3 . . ?
C6 C5 C4 121.5(6) . . ?
C6 C5 H5 119.3 . . ?
C1 C6 H6 120.4 . . ?
C5 C6 C1 119.3(6) . . ?
C5 C6 H6 120.4 . . ?
C8 C7 Br2 119.6(6) . . ?
C8 C7 C12 122.9(6) . . ?
C12 C7 Br2 117.5(5) . . ?
C7 C8 H8 120.3 . . ?
C7 C8 C9 119.4(7) . . ?
C9 C8 H8 120.3 . . ?
C8 C9 H9 119.4 . . ?
C8 C9 C10 121.1(6) . . ?
C10 C9 H9 119.4 . . ?
C9 C10 C11 117.7(6) . . ?
C9 C10 C26 123.4(6) . . ?
C11 C10 C26 118.9(5) . . ?
C10 C11 H11 119.5 . . ?
C10 C11 C12 121.1(6) . . ?
C12 C11 H11 119.5 . . ?
C7 C12 C11 117.7(6) . . ?
C7 C12 H12 121.2 . . ?
C11 C12 H12 121.2 . . ?
C14 C13 Br3 119.6(5) . . ?
C14 C13 C18 120.9(6) . . ?
C18 C13 Br3 119.6(5) . . ?
C13 C14 H14 120.7 . . ?
C13 C14 C15 118.6(6) . . ?
C15 C14 H14 120.7 . . ?
C14 C15 H15 118.7 . . ?
C16 C15 C14 122.6(6) . . ?
C16 C15 H15 118.7 . . ?
C15 C16 C17 116.8(6) . . ?
C15 C16 C27 123.3(5) . . ?
C17 C16 C27 119.9(5) . . ?
C16 C17 H17 119.1 . . ?
C18 C17 C16 121.9(6) . . ?
C18 C17 H17 119.1 . . ?
C13 C18 H18 120.4 . . ?
C17 C18 C13 119.2(6) . . ?
C17 C18 H18 120.4 . . ?
C20 C19 Br4 118.5(5) . . ?
C20 C19 C24 120.8(5) . . ?
C24 C19 Br4 120.7(5) . . ?
C19 C20 H20 120.3 . . ?
C19 C20 C21 119.3(6) . . ?
C21 C20 H20 120.3 . . ?
C20 C21 H21 119.4 . . ?
C22 C21 C20 121.1(6) . . ?
C22 C21 H21 119.4 . . ?
C21 C22 C23 117.2(5) . . ?
C21 C22 C28 122.7(5) . . ?
C23 C22 C28 120.1(5) . . ?
C22 C23 H23 118.9 . . ?
C24 C23 C22 122.1(6) . . ?
C24 C23 H23 118.9 . . ?
C19 C24 H24 120.4 . . ?
C23 C24 C19 119.3(6) . . ?
C23 C24 H24 120.4 . . ?
C4 C25 C29 111.6(5) . . ?
C4 C25 C31 110.7(5) . . ?
C29 C25 C31 106.8(5) . . ?
C30 C25 C4 109.7(5) . . ?
C30 C25 C29 108.8(5) . . ?
C30 C25 C31 109.2(4) . . ?
C29 C26 C10 110.4(4) . . ?
C32 C26 C10 110.4(5) . . ?
C32 C26 C29 109.3(5) . . ?
C32 C26 C34 108.3(4) . . ?
C34 C26 C10 109.8(5) . . ?
C34 C26 C29 108.6(5) . . ?
C16 C27 C32 109.2(5) . . ?
C16 C27 C33 110.2(4) . . ?
C30 C27 C16 113.0(5) . . ?
C30 C27 C32 109.0(5) . . ?
C30 C27 C33 108.1(5) . . ?
C32 C27 C33 107.2(5) . . ?
C31 C28 C22 110.1(5) . . ?
C31 C28 C33 110.0(5) . . ?
C31 C28 C34 108.0(5) . . ?
C33 C28 C22 109.3(5) . . ?
C33 C28 C34 108.0(5) . . ?
C34 C28 C22 111.4(5) . . ?
C25 C29 C26 111.5(4) . . ?
C25 C29 H29A 109.3 . . ?
C25 C29 H29B 109.3 . . ?
C26 C29 H29A 109.3 . . ?
C26 C29 H29B 109.3 . . ?
H29A C29 H29B 108.0 . . ?
C25 C30 H30A 109.0 . . ?
C25 C30 H30B 109.0 . . ?
C27 C30 C25 112.7(5) . . ?
C27 C30 H30A 109.0 . . ?
C27 C30 H30B 109.0 . . ?
H30A C30 H30B 107.8 . . ?
C25 C31 H31A 109.5 . . ?
C25 C31 H31B 109.5 . . ?
C28 C31 C25 110.9(5) . . ?
C28 C31 H31A 109.5 . . ?
C28 C31 H31B 109.5 . . ?
H31A C31 H31B 108.0 . . ?
C26 C32 C27 111.4(5) . . ?
C26 C32 H32A 109.4 . . ?
C26 C32 H32B 109.4 . . ?
C27 C32 H32A 109.4 . . ?
C27 C32 H32B 109.4 . . ?
H32A C32 H32B 108.0 . . ?
C27 C33 H33A 109.4 . . ?
C27 C33 H33B 109.4 . . ?
C28 C33 C27 111.3(4) . . ?
C28 C33 H33A 109.4 . . ?
C28 C33 H33B 109.4 . . ?
H33A C33 H33B 108.0 . . ?
C26 C34 C28 111.1(5) . . ?
C26 C34 H34A 109.4 . . ?
C26 C34 H34B 109.4 . . ?
C28 C34 H34A 109.4 . . ?
C28 C34 H34B 109.4 . . ?
H34A C34 H34B 108.0 . . ?
C36 C35 Br5 119.2(5) . . ?
C36 C35 C40 121.1(5) . . ?
C40 C35 Br5 119.8(5) . . ?
C35 C36 H36 120.4 . . ?
C35 C36 C37 119.3(6) . . ?
C37 C36 H36 120.4 . . ?
C36 C37 H37 119.0 . . ?
C36 C37 C38 121.9(6) . . ?
C38 C37 H37 119.0 . . ?
C37 C38 C59 120.2(5) . . ?
C39 C38 C37 116.4(5) . . ?
C39 C38 C59 123.3(5) . . ?
C38 C39 H39 118.6 . . ?
C40 C39 C38 122.7(6) . . ?
C40 C39 H39 118.6 . . ?
C35 C40 H40 120.8 . . ?
C39 C40 C35 118.5(6) . . ?
C39 C40 H40 120.8 . . ?
C42 C41 Br6 118.6(5) . . ?
C42 C41 C46 121.1(6) . . ?
C46 C41 Br6 120.4(5) . . ?
C41 C42 H42 120.7 . . ?
C41 C42 C43 118.7(6) . . ?
C43 C42 H42 120.7 . . ?
C42 C43 H43 119.4 . . ?
C44 C43 C42 121.2(6) . . ?
C44 C43 H43 119.4 . . ?
C43 C44 C60 121.6(5) . . ?
C45 C44 C43 116.7(5) . . ?
C45 C44 C60 121.5(5) . . ?
C44 C45 H45 118.7 . . ?
C46 C45 C44 122.6(6) . . ?
C46 C45 H45 118.7 . . ?
C41 C46 C45 119.7(6) . . ?
C41 C46 H46 120.2 . . ?
C45 C46 H46 120.2 . . ?
C48 C47 Br7 119.4(5) . . ?
C48 C47 C52 121.5(6) . . ?
C52 C47 Br7 119.1(5) . . ?
C47 C48 H48 120.6 . . ?
C47 C48 C49 118.7(6) . . ?
C49 C48 H48 120.6 . . ?
C48 C49 H49 118.9 . . ?
C48 C49 C50 122.2(6) . . ?
C50 C49 H49 118.9 . . ?
C49 C50 C51 116.9(6) . . ?
C49 C50 C61 122.7(5) . . ?
C51 C50 C61 120.4(5) . . ?
C50 C51 H51 119.2 . . ?
C52 C51 C50 121.7(6) . . ?
C52 C51 H51 119.2 . . ?
C47 C52 C51 118.8(6) . . ?
C47 C52 H52 120.6 . . ?
C51 C52 H52 120.6 . . ?
C54 C53 Br8 118.5(4) . . ?
C58 C53 Br8 120.7(4) . . ?
C58 C53 C54 120.8(5) . . ?
C53 C54 H54 121.0 . . ?
C53 C54 C55 118.0(6) . . ?
C55 C54 H54 121.0 . . ?
C54 C55 H55 118.7 . . ?
C56 C55 C54 122.7(5) . . ?
C56 C55 H55 118.7 . . ?
C55 C56 C57 117.3(5) . . ?
C55 C56 C62 120.1(5) . . ?
C57 C56 C62 122.5(5) . . ?
C56 C57 H57 119.6 . . ?
C56 C57 C58 120.9(6) . . ?
C58 C57 H57 119.6 . . ?
C53 C58 C57 120.3(6) . . ?
C53 C58 H58 119.8 . . ?
C57 C58 H58 119.8 . . ?
C38 C59 C63 107.4(4) . . ?
C38 C59 C64 112.2(5) . . ?
C38 C59 C65 112.2(5) . . ?
C63 C59 C65 108.2(5) . . ?
C64 C59 C63 108.9(5) . . ?
C64 C59 C65 107.8(4) . . ?
C44 C60 C63 106.6(4) . . ?
C44 C60 C66 113.5(5) . . ?
C44 C60 C68 112.9(5) . . ?
C66 C60 C63 107.4(5) . . ?
C66 C60 C68 108.5(4) . . ?
C68 C60 C63 107.6(5) . . ?
C64 C61 C50 110.2(5) . . ?
C64 C61 C66 108.9(4) . . ?
C66 C61 C50 108.8(5) . . ?
C67 C61 C50 111.2(4) . . ?
C67 C61 C64 108.8(4) . . ?
C67 C61 C66 108.9(5) . . ?
C56 C62 C65 108.5(4) . . ?
C56 C62 C67 112.9(5) . . ?
C56 C62 C68 110.9(5) . . ?
C65 C62 C68 108.7(4) . . ?
C67 C62 C65 108.2(5) . . ?
C67 C62 C68 107.4(5) . . ?
C59 C63 C60 112.6(5) . . ?
C59 C63 H63A 109.1 . . ?
C59 C63 H63B 109.1 . . ?
C60 C63 H63A 109.1 . . ?
C60 C63 H63B 109.1 . . ?
H63A C63 H63B 107.8 . . ?
C59 C64 H64A 109.3 . . ?
C59 C64 H64B 109.3 . . ?
C61 C64 C59 111.6(5) . . ?
C61 C64 H64A 109.3 . . ?
C61 C64 H64B 109.3 . . ?
H64A C64 H64B 108.0 . . ?
C59 C65 C62 111.3(5) . . ?
C59 C65 H65A 109.4 . . ?
C59 C65 H65B 109.4 . . ?
C62 C65 H65A 109.4 . . ?
C62 C65 H65B 109.4 . . ?
H65A C65 H65B 108.0 . . ?
C60 C66 H66A 109.3 . . ?
C60 C66 H66B 109.3 . . ?
C61 C66 C60 111.8(5) . . ?
C61 C66 H66A 109.3 . . ?
C61 C66 H66B 109.3 . . ?
H66A C66 H66B 107.9 . . ?
C61 C67 C62 111.8(4) . . ?
C61 C67 H67A 109.2 . . ?
C61 C67 H67B 109.2 . . ?
C62 C67 H67A 109.2 . . ?
C62 C67 H67B 109.2 . . ?
H67A C67 H67B 107.9 . . ?
C60 C68 C62 111.6(5) . . ?
C60 C68 H68A 109.3 . . ?
C60 C68 H68B 109.3 . . ?
C62 C68 H68A 109.3 . . ?
C62 C68 H68B 109.3 . . ?
H68A C68 H68B 108.0 . . ?

loop_
_geom_bond_atom_site_label_1
_geom_bond_atom_site_label_2
_geom_bond_distance
_geom_bond_site_symmetry_2
_geom_bond_publ_flag
Br1 C1 1.907(6) . ?
C1 C2 1.389(8) . ?
C1 C6 1.383(8) . ?
Br2 C7 1.921(6) . ?
C2 H2 0.9500 . ?
C2 C3 1.374(8) . ?
C3 H3 0.9500 . ?
C3 C4 1.416(7) . ?
Br3 C13 1.894(6) . ?
C4 C5 1.397(8) . ?
C4 C25 1.526(8) . ?
Br4 C19 1.909(5) . ?
C5 H5 0.9500 . ?
C5 C6 1.380(8) . ?
C6 H6 0.9500 . ?
C7 C8 1.358(9) . ?
C7 C12 1.366(9) . ?
C8 H8 0.9500 . ?
C8 C9 1.379(8) . ?
C9 H9 0.9500 . ?
C9 C10 1.391(8) . ?
C10 C11 1.405(8) . ?
C10 C26 1.547(8) . ?
C11 H11 0.9500 . ?
C11 C12 1.407(8) . ?
C12 H12 0.9500 . ?
C13 C14 1.382(9) . ?
C13 C18 1.393(9) . ?
C14 H14 0.9500 . ?
C14 C15 1.399(8) . ?
C15 H15 0.9500 . ?
C15 C16 1.387(8) . ?
C16 C17 1.407(8) . ?
C16 C27 1.534(8) . ?
C17 H17 0.9500 . ?
C17 C18 1.385(8) . ?
C18 H18 0.9500 . ?
C19 C20 1.375(8) . ?
C19 C24 1.376(8) . ?
C20 H20 0.9500 . ?
C20 C21 1.402(7) . ?
C21 H21 0.9500 . ?
C21 C22 1.388(8) . ?
C22 C23 1.401(8) . ?
C22 C28 1.540(7) . ?
C23 H23 0.9500 . ?
C23 C24 1.374(7) . ?
C24 H24 0.9500 . ?
C25 C29 1.531(7) . ?
C25 C30 1.526(8) . ?
C25 C31 1.558(7) . ?
C26 C29 1.537(7) . ?
C26 C32 1.530(8) . ?
C26 C34 1.536(7) . ?
C27 C30 1.519(7) . ?
C27 C32 1.540(7) . ?
C27 C33 1.559(7) . ?
C28 C31 1.532(7) . ?
C28 C33 1.536(8) . ?
C28 C34 1.539(7) . ?
C29 H29A 0.9900 . ?
C29 H29B 0.9900 . ?
C30 H30A 0.9900 . ?
C30 H30B 0.9900 . ?
C31 H31A 0.9900 . ?
C31 H31B 0.9900 . ?
C32 H32A 0.9900 . ?
C32 H32B 0.9900 . ?
C33 H33A 0.9900 . ?
C33 H33B 0.9900 . ?
C34 H34A 0.9900 . ?
C34 H34B 0.9900 . ?
Br5 C35 1.907(6) . ?
Br6 C41 1.900(6) . ?
Br7 C47 1.905(6) . ?
Br8 C53 1.908(5) . ?
C35 C36 1.379(8) . ?
C35 C40 1.387(8) . ?
C36 H36 0.9500 . ?
C36 C37 1.382(8) . ?
C37 H37 0.9500 . ?
C37 C38 1.406(7) . ?
C38 C39 1.395(8) . ?
C38 C59 1.521(7) . ?
C39 H39 0.9500 . ?
C39 C40 1.384(8) . ?
C40 H40 0.9500 . ?
C41 C42 1.366(8) . ?
C41 C46 1.377(8) . ?
C42 H42 0.9500 . ?
C42 C43 1.432(8) . ?
C43 H43 0.9500 . ?
C43 C44 1.396(8) . ?
C44 C45 1.391(8) . ?
C44 C60 1.514(7) . ?
C45 H45 0.9500 . ?
C45 C46 1.381(7) . ?
C46 H46 0.9500 . ?
C47 C48 1.371(8) . ?
C47 C52 1.385(8) . ?
C48 H48 0.9500 . ?
C48 C49 1.390(8) . ?
C49 H49 0.9500 . ?
C49 C50 1.396(7) . ?
C50 C51 1.400(8) . ?
C50 C61 1.537(8) . ?
C51 H51 0.9500 . ?
C51 C52 1.391(8) . ?
C52 H52 0.9500 . ?
C53 C54 1.390(8) . ?
C53 C58 1.360(8) . ?
C54 H54 0.9500 . ?
C54 C55 1.405(7) . ?
C55 H55 0.9500 . ?
C55 C56 1.379(8) . ?
C56 C57 1.398(8) . ?
C56 C62 1.511(7) . ?
C57 H57 0.9500 . ?
C57 C58 1.400(7) . ?
C58 H58 0.9500 . ?
C59 C63 1.538(7) . ?
C59 C64 1.530(7) . ?
C59 C65 1.545(7) . ?
C60 C63 1.551(7) . ?
C60 C66 1.539(7) . ?
C60 C68 1.549(7) . ?
C61 C64 1.530(7) . ?
C61 C66 1.533(7) . ?
C61 C67 1.529(7) . ?
C62 C65 1.556(7) . ?
C62 C67 1.537(7) . ?
C62 C68 1.558(8) . ?
C63 H63A 0.9900 . ?
C63 H63B 0.9900 . ?
C64 H64A 0.9900 . ?
C64 H64B 0.9900 . ?
C65 H65A 0.9900 . ?
C65 H65B 0.9900 . ?
C66 H66A 0.9900 . ?
C66 H66B 0.9900 . ?
C67 H67A 0.9900 . ?
C67 H67B 0.9900 . ?
C68 H68A 0.9900 . ?
C68 H68B 0.9900 . ?

loop_
_geom_torsion_atom_site_label_1
_geom_torsion_atom_site_label_2
_geom_torsion_atom_site_label_3
_geom_torsion_atom_site_label_4
_geom_torsion
_geom_torsion_site_symmetry_1
_geom_torsion_site_symmetry_2
_geom_torsion_site_symmetry_3
_geom_torsion_site_symmetry_4
_geom_torsion_publ_flag
Br1 C1 C2 C3 -177.6(4) . . . . ?
Br1 C1 C6 C5 176.4(5) . . . . ?
C1 C2 C3 C4 1.2(9) . . . . ?
Br2 C7 C8 C9 177.3(5) . . . . ?
Br2 C7 C12 C11 -178.8(4) . . . . ?
C2 C1 C6 C5 -3.2(10) . . . . ?
C2 C3 C4 C5 -3.0(9) . . . . ?
C2 C3 C4 C25 172.4(5) . . . . ?
C3 C4 C5 C6 1.8(9) . . . . ?
C3 C4 C25 C29 4.4(8) . . . . ?
C3 C4 C25 C30 -116.2(6) . . . . ?
C3 C4 C25 C31 123.2(6) . . . . ?
Br3 C13 C14 C15 -179.2(4) . . . . ?
Br3 C13 C18 C17 179.4(4) . . . . ?
C4 C5 C6 C1 1.2(9) . . . . ?
C4 C25 C29 C26 -178.5(5) . . . . ?
C4 C25 C30 C27 -179.9(4) . . . . ?
C4 C25 C31 C28 177.2(5) . . . . ?
Br4 C19 C20 C21 177.6(4) . . . . ?
Br4 C19 C24 C23 -177.3(4) . . . . ?
C5 C4 C25 C29 179.7(5) . . . . ?
C5 C4 C25 C30 59.1(7) . . . . ?
C5 C4 C25 C31 -61.5(7) . . . . ?
C6 C1 C2 C3 1.9(9) . . . . ?
C7 C8 C9 C10 1.4(9) . . . . ?
C8 C7 C12 C11 0.3(10) . . . . ?
C8 C9 C10 C11 0.3(9) . . . . ?
C8 C9 C10 C26 -178.3(5) . . . . ?
C9 C10 C11 C12 -1.8(9) . . . . ?
C9 C10 C26 C29 -119.8(6) . . . . ?
C9 C10 C26 C32 1.1(7) . . . . ?
C9 C10 C26 C34 120.5(6) . . . . ?
C10 C11 C12 C7 1.5(9) . . . . ?
C10 C26 C29 C25 179.6(5) . . . . ?
C10 C26 C32 C27 -179.2(4) . . . . ?
C10 C26 C34 C28 179.4(5) . . . . ?
C11 C10 C26 C29 61.6(7) . . . . ?
C11 C10 C26 C32 -177.5(5) . . . . ?
C11 C10 C26 C34 -58.1(7) . . . . ?
C12 C7 C8 C9 -1.7(10) . . . . ?
C13 C14 C15 C16 -1.0(9) . . . . ?
C14 C13 C18 C17 -0.7(9) . . . . ?
C14 C15 C16 C17 0.9(8) . . . . ?
C14 C15 C16 C27 179.3(5) . . . . ?
C15 C16 C17 C18 -0.7(8) . . . . ?
C15 C16 C27 C30 2.1(8) . . . . ?
C15 C16 C27 C32 -119.3(6) . . . . ?
C15 C16 C27 C33 123.2(6) . . . . ?
C16 C17 C18 C13 0.6(9) . . . . ?
C16 C27 C30 C25 -179.1(5) . . . . ?
C16 C27 C32 C26 -179.1(4) . . . . ?
C16 C27 C33 C28 178.2(5) . . . . ?
C17 C16 C27 C30 -179.5(5) . . . . ?
C17 C16 C27 C32 59.0(6) . . . . ?
C17 C16 C27 C33 -58.5(7) . . . . ?
C18 C13 C14 C15 0.9(9) . . . . ?
C19 C20 C21 C22 -0.9(9) . . . . ?
C20 C19 C24 C23 1.7(9) . . . . ?
C20 C21 C22 C23 2.8(9) . . . . ?
C20 C21 C22 C28 -177.5(5) . . . . ?
C21 C22 C23 C24 -2.6(9) . . . . ?
C21 C22 C28 C31 -113.7(6) . . . . ?
C21 C22 C28 C33 125.4(6) . . . . ?
C21 C22 C28 C34 6.2(8) . . . . ?
C22 C23 C24 C19 0.4(9) . . . . ?
C22 C28 C31 C25 -177.3(5) . . . . ?
C22 C28 C33 C27 179.0(5) . . . . ?
C22 C28 C34 C26 179.7(5) . . . . ?
C23 C22 C28 C31 66.0(7) . . . . ?
C23 C22 C28 C33 -54.9(7) . . . . ?
C23 C22 C28 C34 -174.2(5) . . . . ?
C24 C19 C20 C21 -1.4(9) . . . . ?
C25 C4 C5 C6 -173.8(5) . . . . ?
C26 C10 C11 C12 176.9(5) . . . . ?
C27 C16 C17 C18 -179.1(5) . . . . ?
C28 C22 C23 C24 177.7(5) . . . . ?
C29 C25 C30 C27 57.8(6) . . . . ?
C29 C25 C31 C28 -61.1(6) . . . . ?
C29 C26 C32 C27 -57.6(6) . . . . ?
C29 C26 C34 C28 58.6(6) . . . . ?
C30 C25 C29 C26 -57.4(6) . . . . ?
C30 C25 C31 C28 56.3(6) . . . . ?
C30 C27 C32 C26 57.1(6) . . . . ?
C30 C27 C33 C28 -57.9(6) . . . . ?
C31 C25 C29 C26 60.3(6) . . . . ?
C31 C25 C30 C27 -58.4(6) . . . . ?
C31 C28 C33 C27 58.1(6) . . . . ?
C31 C28 C34 C26 -59.3(6) . . . . ?
C32 C26 C29 C25 58.1(6) . . . . ?
C32 C26 C34 C28 -60.0(6) . . . . ?
C32 C27 C30 C25 -57.5(6) . . . . ?
C32 C27 C33 C28 59.5(6) . . . . ?
C33 C27 C30 C25 58.7(6) . . . . ?
C33 C27 C32 C26 -59.7(6) . . . . ?
C33 C28 C31 C25 -56.9(6) . . . . ?
C33 C28 C34 C26 59.7(6) . . . . ?
C34 C26 C29 C25 -59.9(6) . . . . ?
C34 C26 C32 C27 60.5(6) . . . . ?
C34 C28 C31 C25 60.8(6) . . . . ?
C34 C28 C33 C27 -59.7(6) . . . . ?
Br5 C35 C36 C37 177.4(4) . . . . ?
Br5 C35 C40 C39 -179.4(4) . . . . ?
Br6 C41 C42 C43 -177.5(4) . . . . ?
Br6 C41 C46 C45 176.3(4) . . . . ?
Br7 C47 C48 C49 -178.5(4) . . . . ?
Br7 C47 C52 C51 178.1(4) . . . . ?
Br8 C53 C54 C55 -179.5(4) . . . . ?
Br8 C53 C58 C57 179.6(4) . . . . ?
C35 C36 C37 C38 1.9(9) . . . . ?
C36 C35 C40 C39 -0.1(9) . . . . ?
C36 C37 C38 C39 0.2(8) . . . . ?
C36 C37 C38 C59 -176.1(5) . . . . ?
C37 C38 C39 C40 -2.4(9) . . . . ?
C37 C38 C59 C63 65.4(6) . . . . ?
C37 C38 C59 C64 -54.3(7) . . . . ?
C37 C38 C59 C65 -175.9(5) . . . . ?
C38 C39 C40 C35 2.3(9) . . . . ?
C38 C59 C63 C60 -179.0(5) . . . . ?
C38 C59 C64 C61 176.1(4) . . . . ?
C38 C59 C65 C62 -176.8(5) . . . . ?
C39 C38 C59 C63 -110.6(6) . . . . ?
C39 C38 C59 C64 129.7(6) . . . . ?
C39 C38 C59 C65 8.1(8) . . . . ?
C40 C35 C36 C37 -2.0(9) . . . . ?
C41 C42 C43 C44 2.4(9) . . . . ?
C42 C41 C46 C45 -1.3(9) . . . . ?
C42 C43 C44 C45 -3.6(8) . . . . ?
C42 C43 C44 C60 171.0(5) . . . . ?
C43 C44 C45 C46 2.6(8) . . . . ?
C43 C44 C60 C63 -106.2(6) . . . . ?
C43 C44 C60 C66 11.8(7) . . . . ?
C43 C44 C60 C68 135.9(5) . . . . ?
C44 C45 C46 C41 -0.1(9) . . . . ?
C44 C60 C63 C59 179.3(5) . . . . ?
C44 C60 C66 C61 -176.0(4) . . . . ?
C44 C60 C68 C62 175.3(4) . . . . ?
C45 C44 C60 C63 68.2(6) . . . . ?
C45 C44 C60 C66 -173.8(5) . . . . ?
C45 C44 C60 C68 -49.8(7) . . . . ?
C46 C41 C42 C43 0.2(9) . . . . ?
C47 C48 C49 C50 0.4(9) . . . . ?
C48 C47 C52 C51 -2.4(9) . . . . ?
C48 C49 C50 C51 -2.4(9) . . . . ?
C48 C49 C50 C61 177.2(5) . . . . ?
C49 C50 C51 C52 1.9(9) . . . . ?
C49 C50 C61 C64 -132.0(6) . . . . ?
C49 C50 C61 C66 108.7(6) . . . . ?
C49 C50 C61 C67 -11.2(8) . . . . ?
C50 C51 C52 C47 0.4(9) . . . . ?
C50 C61 C64 C59 -178.1(4) . . . . ?
C50 C61 C66 C60 -179.9(4) . . . . ?
C50 C61 C67 C62 179.8(5) . . . . ?
C51 C50 C61 C64 47.6(7) . . . . ?
C51 C50 C61 C66 -71.7(7) . . . . ?
C51 C50 C61 C67 168.4(5) . . . . ?
C52 C47 C48 C49 2.1(9) . . . . ?
C53 C54 C55 C56 0.0(9) . . . . ?
C54 C53 C58 C57 0.5(9) . . . . ?
C54 C55 C56 C57 0.2(9) . . . . ?
C54 C55 C56 C62 175.6(5) . . . . ?
C55 C56 C57 C58 -0.1(9) . . . . ?
C55 C56 C62 C65 -57.9(7) . . . . ?
C55 C56 C62 C67 -177.8(5) . . . . ?
C55 C56 C62 C68 61.6(7) . . . . ?
C56 C57 C58 C53 -0.2(9) . . . . ?
C56 C62 C65 C59 179.0(5) . . . . ?
C56 C62 C67 C61 177.8(5) . . . . ?
C56 C62 C68 C60 -177.6(4) . . . . ?
C57 C56 C62 C65 117.2(6) . . . . ?
C57 C56 C62 C67 -2.7(8) . . . . ?
C57 C56 C62 C68 -123.4(6) . . . . ?
C58 C53 C54 C55 -0.4(9) . . . . ?
C59 C38 C39 C40 173.8(5) . . . . ?
C60 C44 C45 C46 -172.1(5) . . . . ?
C61 C50 C51 C52 -177.6(5) . . . . ?
C62 C56 C57 C58 -175.3(5) . . . . ?
C63 C59 C64 C61 57.3(6) . . . . ?
C63 C59 C65 C62 -58.5(6) . . . . ?
C63 C60 C66 C61 -58.5(6) . . . . ?
C63 C60 C68 C62 58.0(6) . . . . ?
C64 C59 C63 C60 -57.3(6) . . . . ?
C64 C59 C65 C62 59.1(6) . . . . ?
C64 C61 C66 C60 60.0(6) . . . . ?
C64 C61 C67 C62 -58.6(6) . . . . ?
C65 C59 C63 C60 59.7(6) . . . . ?
C65 C59 C64 C61 -59.9(6) . . . . ?
C65 C62 C67 C61 57.7(6) . . . . ?
C65 C62 C68 C60 -58.3(6) . . . . ?
C66 C60 C63 C59 57.4(6) . . . . ?
C66 C60 C68 C62 -57.9(6) . . . . ?
C66 C61 C64 C59 -58.8(6) . . . . ?
C66 C61 C67 C62 60.0(6) . . . . ?
C67 C61 C64 C59 59.7(6) . . . . ?
C67 C61 C66 C60 -58.5(6) . . . . ?
C67 C62 C65 C59 -58.1(6) . . . . ?
C67 C62 C68 C60 58.6(6) . . . . ?
C68 C60 C63 C59 -59.2(6) . . . . ?
C68 C60 C66 C61 57.6(6) . . . . ?
C68 C62 C65 C59 58.2(6) . . . . ?
C68 C62 C67 C61 -59.6(6) . . . . ?

loop_
_exptl_oxdiff_crystal_face_indexfrac_h
_exptl_oxdiff_crystal_face_indexfrac_k
_exptl_oxdiff_crystal_face_indexfrac_l
_exptl_oxdiff_crystal_face_x
_exptl_oxdiff_crystal_face_y
_exptl_oxdiff_crystal_face_z
-0.0034 -0.0076 0.9965 -0.0302 0.0242 -0.0031
0.0034 0.0076 -0.9965 0.0302 -0.0242 0.0031
-0.0046 -1.0058 0.9971 -0.0743 -0.0010 0.0002
0.0046 1.0058 -0.9971 0.0743 0.0010 -0.0002
1.0040 0.0159 0.0077 -0.0067 -0.0086 0.0675
2.0072 2.0206 1.0106 0.0446 0.0573 0.1253
-1.0040 -0.0159 -0.0077 0.0067 0.0086 -0.0675
-0.0013 -0.9982 0.0006 -0.0441 -0.0252 0.0033
0.0013 0.9982 -0.0006 0.0441 0.0252 -0.0033
